data_7127127
loop_
_publ_author_name
'Marks, Walker R.'
'Baumgardner, Douglas F.'
'Reinheimer, Eric W.'
'Gilbertson, John D.'

_publ_section_title
;
 Complete denitrification of nitrate and nitrite to N<sub>2</sub> gas by
 samarium(II) iodide.
;
_journal_issue 77
_journal_name_full 'Chemical communications (Cambridge, England)'
_journal_page_first 11441
_journal_page_last 11444
_journal_paper_doi 10.1039/d0cc04115g
_journal_volume 56
_journal_year 2020
_chemical_formula_moiety 'C20 H40 I2 O5 Sm, C8 H16 I4 O2 Sm'
_chemical_formula_sum 'C28 H56 I6 O7 Sm2'
_chemical_formula_weight 1566.82
_space_group_crystal_system monoclinic
_space_group_IT_number 15
_space_group_name_Hall '-C 2yc'
_space_group_name_H-M_alt 'C 1 2/c 1'
_atom_sites_solution_hydrogens geom
_atom_sites_solution_primary dual
_audit_creation_date 2020-04-09
_audit_creation_method
;
Olex2 1.2-ac3
(compiled 2017.03.02 svn.r3394 for Rigaku Oxford Diffraction, GUI svn.r5318)
;
_audit_update_record
;
2020-06-12 deposited with the CCDC.	2020-08-18 downloaded from the CCDC.
;
_cell_angle_alpha 90
_cell_angle_beta 98.444(5)
_cell_angle_gamma 90
_cell_formula_units_Z 4
_cell_length_a 12.8008(6)
_cell_length_b 12.0522(8)
_cell_length_c 28.7469(16)
_cell_measurement_reflns_used 11618
_cell_measurement_temperature 100.00(10)
_cell_measurement_theta_max 26.5690
_cell_measurement_theta_min 3.2950
_cell_volume 4386.9(4)
_computing_cell_refinement 'CrysAlisPro 1.171.40.55a (Rigaku OD, 2019)'
_computing_data_collection 'CrysAlisPro 1.171.40.55a (Rigaku OD, 2019)'
_computing_data_reduction 'CrysAlisPro 1.171.40.55a (Rigaku OD, 2019)'
_computing_molecular_graphics 'Olex2 (Dolomanov et al., 2009)'
_computing_publication_material 'Olex2 (Dolomanov et al., 2009)'
_computing_structure_refinement 'ShelXL (Sheldrick, 2015)'
_computing_structure_solution 'ShelXT (Sheldrick, 2015)'
_diffrn_ambient_environment N~2~
_diffrn_ambient_temperature 100.00(10)
_diffrn_detector 'Pilatus P200K HPC detector'
_diffrn_detector_area_resol_mean 5.8140
_diffrn_measured_fraction_theta_full 0.997
_diffrn_measured_fraction_theta_max 0.985
_diffrn_measurement_details
;
List of Runs (angles in degrees, time in seconds):

  # Type    Start    End  Width  t~exp~   \w     \q     \k     \f   Frames
#--------------------------------------------------------------------------
  1  \w    -82.00  75.00   0.10    1.00    --    7.80 -34.00 -54.00 1570
  2  \w    -37.00  97.00   0.10    1.00    --    7.80  77.00 -90.00 1340
  3  \w    -92.00  36.00   0.10    1.00    --   -7.90 -77.00  30.00 1280
;
_diffrn_measurement_device 'four-circle diffractometer'
_diffrn_measurement_device_type 'XtaLAB AFC12 (RINC): Kappa dual offset/far'
_diffrn_measurement_method '\w scans'
_diffrn_orient_matrix_type 'CrysAlisPro convention (1999,Acta A55,543-557)'
_diffrn_orient_matrix_UB_11 -0.0519642000
_diffrn_orient_matrix_UB_12 -0.0215412000
_diffrn_orient_matrix_UB_13 -0.0020817000
_diffrn_orient_matrix_UB_21 0.0069943000
_diffrn_orient_matrix_UB_22 -0.0101400000
_diffrn_orient_matrix_UB_23 0.0245992000
_diffrn_orient_matrix_UB_31 -0.0196884000
_diffrn_orient_matrix_UB_32 0.0537555000
_diffrn_orient_matrix_UB_33 0.0037846000
_diffrn_radiation_monochromator mirror
_diffrn_radiation_probe x-ray
_diffrn_radiation_type MoK\a
_diffrn_radiation_wavelength 0.71073
_diffrn_reflns_av_R_equivalents 0.0643
_diffrn_reflns_av_unetI/netI 0.0379
_diffrn_reflns_Laue_measured_fraction_full 0.997
_diffrn_reflns_Laue_measured_fraction_max 0.985
_diffrn_reflns_limit_h_max 16
_diffrn_reflns_limit_h_min -15
_diffrn_reflns_limit_k_max 11
_diffrn_reflns_limit_k_min -15
_diffrn_reflns_limit_l_max 35
_diffrn_reflns_limit_l_min -35
_diffrn_reflns_number 20025
_diffrn_reflns_point_group_measured_fraction_full 0.997
_diffrn_reflns_point_group_measured_fraction_max 0.985
_diffrn_reflns_theta_full 25.242
_diffrn_reflns_theta_max 26.523
_diffrn_reflns_theta_min 3.008
_diffrn_source 'micro-focus sealed X-ray tube'
_diffrn_source_type 'Rigaku (Mo) X-ray Source'
_exptl_absorpt_coefficient_mu 6.908
_exptl_absorpt_correction_T_max 0.400
_exptl_absorpt_correction_T_min 0.045
_exptl_absorpt_correction_type analytical
_exptl_absorpt_process_details
;
CrysAlisPro 1.171.40.55a (Rigaku Oxford Diffraction, 2019)
Analytical numeric absorption correction using a multifaceted crystal
			model based on expressions derived by R.C. Clark & J.S. Reid.
(Clark, R. C. & Reid, J. S. (1995). Acta Cryst. A51, 887-897)
Empirical absorption correction using spherical harmonics,
 implemented in SCALE3 ABSPACK scaling algorithm.
;
_exptl_crystal_colour 'light yellow'
_exptl_crystal_colour_modifier light
_exptl_crystal_colour_primary yellow
_exptl_crystal_density_diffrn 2.372
_exptl_crystal_description plate
_exptl_crystal_F_000 2888
_exptl_crystal_size_max 0.726
_exptl_crystal_size_mid 0.385
_exptl_crystal_size_min 0.149
_refine_diff_density_max 2.654
_refine_diff_density_min -1.758
_refine_diff_density_rms 0.312
_refine_ls_extinction_method none
_refine_ls_goodness_of_fit_ref 1.126
_refine_ls_hydrogen_treatment constr
_refine_ls_matrix_type full
_refine_ls_number_parameters 197
_refine_ls_number_reflns 4475
_refine_ls_number_restraints 114
_refine_ls_restrained_S_all 1.118
_refine_ls_R_factor_all 0.0408
_refine_ls_R_factor_gt 0.0375
_refine_ls_shift/su_max 0.001
_refine_ls_shift/su_mean 0.000
_refine_ls_structure_factor_coef Fsqd
_refine_ls_weighting_details 'w=1/[\s^2^(Fo^2^)+(0.0543P)^2^+51.2395P] where P=(Fo^2^+2Fc^2^)/3'
_refine_ls_weighting_scheme calc
_refine_ls_wR_factor_gt 0.0973
_refine_ls_wR_factor_ref 0.1008
_reflns_Friedel_coverage 0.000
_reflns_number_gt 4259
_reflns_number_total 4475
_reflns_threshold_expression 'I > 2\s(I)'
_cod_data_source_file d0cc04115g2.cif
_cod_data_source_block 20200317_sarmarium_2
_cod_depositor_comments 'Adding full bibliography for 7127127--7127129.cif.'
_cod_database_code 7127127
_shelx_shelxl_version_number 2016/6
_chemical_oxdiff_formula 'C14 H28 I3 O3.5 Sm'
_chemical_oxdiff_usercomment 'Yellow Samarium crystal'
_shelx_space_group_comment
;
The symmetry employed for this shelxl refinement is uniquely defined
by the following loop, which should always be used as a source of
symmetry information in preference to the above space-group names.
They are only intended as comments.
;
_reflns_odcompleteness_completeness 99.78
_reflns_odcompleteness_iscentric 1
_reflns_odcompleteness_theta 25.07
_olex2_refinement_description
;
1. Fixed Uiso
 At 1.2 times of:
  All C(H,H) groups
2. Rigid body (RIGU) restrains
 C2, Sm1, O1, O3, O2, I1, C1, C4, C9, C8, C5, H1A, H1B, H4A, H4B, C3, H9A, H9B,
  C10, H8A, H8B, C7, H5A, H5B, C6, H2A, H2B, H3A, H3B, H10A, H10B, H7A, H7B,
 H6A, H6B, Sm1, O1, Sm1, O3, Sm1, O2, Sm1, I1, O1, C1, O1, C4, O3, C9, O2, C8,
 O2, C5, C1, H1A, C1, H1B, C2, C1, C4, H4A, C4, H4B, C3, C4, C9, H9A, C9, H9B,
 C10, C9, C8, H8A, C8, H8B, C7, C8, C5, H5A, C5, H5B, C6, C5, C2, H2A, C2, H2B,
 C3, C2, C3, H3A, C3, H3B, C10, H10A, C10, H10B, C7, H7A, C7, H7B, C6, C7, C6,
 H6A, C6, H6B
 with sigma for 1-2 distances of 0.001 and sigma for 1-3 distances of 0.001
3.a Secondary CH2 refined with riding coordinates:
 C11(H11A,H11B), C14(H14A,H14B), C9(H9A,H9B), C1(H1A,H1B), C4(H4A,H4B), C8(H8A,
 H8B), C12(H12A,H12B), C13(H13A,H13B), C5(H5A,H5B), C7(H7A,H7B), C2(H2A,H2B),
 C10(H10A,H10B), C3(H3A,H3B), C6(H6A,H6B)
;
_olex2_submission_special_instructions 'No special instructions were received'
_oxdiff_exptl_absorpt_empirical_details
;
Empirical correction (ABSPACK) includes:
- Absorption correction using spherical harmonics
- Frame scaling
;
_oxdiff_exptl_absorpt_empirical_full_max 7.343
_oxdiff_exptl_absorpt_empirical_full_min 0.495

loop_
_space_group_symop_operation_xyz
'x, y, z'
'-x, y, -z+1/2'
'x+1/2, y+1/2, z'
'-x+1/2, y+1/2, -z+1/2'
'-x, -y, -z'
'x, -y, z-1/2'
'-x+1/2, -y+1/2, -z'
'x+1/2, -y+1/2, z-1/2'

loop_
_atom_site_label
_atom_site_type_symbol
_atom_site_fract_x
_atom_site_fract_y
_atom_site_fract_z
_atom_site_U_iso_or_equiv
_atom_site_adp_type
_atom_site_occupancy
_atom_site_site_symmetry_order
_atom_site_calc_flag
_atom_site_refinement_flags_posn
_atom_site_refinement_flags_adp
_atom_site_refinement_flags_occupancy
_atom_site_disorder_assembly
_atom_site_disorder_group
Sm1 Sm 0.500000 0.50075(3) 0.750000 0.00960(12) Uani 1 2 d S TU P . .
Sm2 Sm 0.500000 1.000000 0.500000 0.01175(12) Uani 1 2 d S T P . .
I1 I 0.28755(3) 0.50264(3) 0.78384(2) 0.01778(12) Uani 1 1 d . U . . .
I2 I 0.52832(3) 0.76446(3) 0.53820(2) 0.01835(12) Uani 1 1 d . . . . .
I3 I 0.41182(3) 0.90137(3) 0.40397(2) 0.01860(12) Uani 1 1 d . . . . .
O4 O 0.6759(3) 1.0044(3) 0.48340(15) 0.0173(9) Uani 1 1 d . . . . .
O1 O 0.4511(3) 0.6628(3) 0.70166(14) 0.0154(7) Uani 1 1 d . U . . .
O3 O 0.500000 0.2991(5) 0.750000 0.0143(9) Uani 1 2 d S TU P . .
O2 O 0.5843(3) 0.4370(4) 0.82739(14) 0.0183(8) Uani 1 1 d . U . . .
C11 C 0.7504(5) 1.0979(5) 0.4850(2) 0.0223(13) Uani 1 1 d . . . . .
H11A H 0.783588 1.111716 0.516986 0.027 Uiso 1 1 calc R . . . .
H11B H 0.714198 1.164756 0.472689 0.027 Uiso 1 1 calc R . . . .
C14 C 0.7156(5) 0.9124(5) 0.4577(2) 0.0192(12) Uani 1 1 d . . . . .
H14A H 0.658013 0.868878 0.441215 0.023 Uiso 1 1 calc R . . . .
H14B H 0.761274 0.864215 0.478779 0.023 Uiso 1 1 calc R . . . .
C9 C 0.5531(5) 0.2278(5) 0.7191(2) 0.0184(11) Uani 1 1 d . U . . .
H9A H 0.629011 0.229082 0.728523 0.022 Uiso 1 1 calc R U . . .
H9B H 0.537413 0.252359 0.686642 0.022 Uiso 1 1 calc R U . . .
C1 C 0.5213(5) 0.7491(5) 0.6882(2) 0.0207(11) Uani 1 1 d . U . . .
H1A H 0.564314 0.720556 0.665738 0.025 Uiso 1 1 calc R U . . .
H1B H 0.567482 0.776791 0.715490 0.025 Uiso 1 1 calc R U . . .
C4 C 0.3424(4) 0.6878(5) 0.6811(2) 0.0175(10) Uani 1 1 d . U . . .
H4A H 0.302669 0.715883 0.704778 0.021 Uiso 1 1 calc R U . . .
H4B H 0.307534 0.621899 0.666957 0.021 Uiso 1 1 calc R U . . .
C8 C 0.6796(5) 0.3677(6) 0.8350(2) 0.0233(11) Uani 1 1 d . U . . .
H8A H 0.742722 0.412786 0.836325 0.028 Uiso 1 1 calc R U . . .
H8B H 0.678914 0.313490 0.809983 0.028 Uiso 1 1 calc R U . . .
C12 C 0.8325(5) 1.0628(6) 0.4543(2) 0.0248(14) Uani 1 1 d . . . . .
H12A H 0.896062 1.035369 0.473359 0.030 Uiso 1 1 calc R . . . .
H12B H 0.850752 1.124056 0.435177 0.030 Uiso 1 1 calc R . . . .
C13 C 0.7764(5) 0.9703(5) 0.4237(2) 0.0199(12) Uani 1 1 d . . . . .
H13A H 0.729445 1.000377 0.397152 0.024 Uiso 1 1 calc R . . . .
H13B H 0.826668 0.920697 0.412327 0.024 Uiso 1 1 calc R . . . .
C5 C 0.5474(6) 0.4558(6) 0.8722(2) 0.0268(12) Uani 1 1 d . U . . .
H5A H 0.478413 0.422630 0.872255 0.032 Uiso 1 1 calc R U . . .
H5B H 0.542487 0.534662 0.878298 0.032 Uiso 1 1 calc R U . . .
C7 C 0.6754(5) 0.3115(7) 0.8813(2) 0.0320(13) Uani 1 1 d . U . . .
H7A H 0.745358 0.290082 0.896290 0.038 Uiso 1 1 calc R U . . .
H7B H 0.630467 0.246317 0.877485 0.038 Uiso 1 1 calc R U . . .
C2 C 0.4477(5) 0.8405(5) 0.6660(2) 0.0243(12) Uani 1 1 d . U . . .
H2A H 0.429921 0.891898 0.689623 0.029 Uiso 1 1 calc R U . . .
H2B H 0.479070 0.881264 0.642463 0.029 Uiso 1 1 calc R U . . .
C10 C 0.5097(5) 0.1129(5) 0.7246(2) 0.0187(11) Uani 1 1 d . U . . .
H10A H 0.560483 0.056363 0.719190 0.022 Uiso 1 1 calc R U . . .
H10B H 0.444673 0.101137 0.703225 0.022 Uiso 1 1 calc R U . . .
C3 C 0.3517(5) 0.7753(5) 0.6440(2) 0.0215(11) Uani 1 1 d . U . . .
H3A H 0.289209 0.821815 0.638729 0.026 Uiso 1 1 calc R U . . .
H3B H 0.363000 0.741902 0.614428 0.026 Uiso 1 1 calc R U . . .
C6 C 0.6285(6) 0.4016(7) 0.9094(2) 0.0361(14) Uani 1 1 d . U . . .
H6A H 0.595205 0.369917 0.934532 0.043 Uiso 1 1 calc R U . . .
H6B H 0.682004 0.454370 0.922597 0.043 Uiso 1 1 calc R U . . .

loop_
_atom_site_aniso_label
_atom_site_aniso_U_11
_atom_site_aniso_U_22
_atom_site_aniso_U_33
_atom_site_aniso_U_23
_atom_site_aniso_U_13
_atom_site_aniso_U_12
Sm1 0.0099(2) 0.0099(2) 0.00858(19) 0.000 -0.00010(14) 0.000
Sm2 0.0105(2) 0.0130(2) 0.0113(2) -0.00143(13) -0.00004(15) 0.00136(13)
I1 0.0124(2) 0.0226(3) 0.0191(2) 0.00294(13) 0.00465(15) 0.00106(13)
I2 0.0186(2) 0.0159(2) 0.0198(2) 0.00242(14) 0.00047(14) 0.00492(14)
I3 0.0196(2) 0.0220(2) 0.01276(19) -0.00402(14) -0.00249(14) -0.00031(14)
O4 0.017(2) 0.016(2) 0.019(2) -0.0075(15) 0.0035(16) -0.0012(15)
O1 0.0148(16) 0.0132(17) 0.0173(18) 0.0031(13) -0.0007(13) -0.0011(13)
O3 0.016(2) 0.0089(16) 0.018(2) 0.000 0.0021(18) 0.000
O2 0.0224(17) 0.017(2) 0.0137(14) 0.0041(13) -0.0038(13) -0.0004(15)
C11 0.020(3) 0.019(3) 0.028(3) 0.001(2) 0.004(2) -0.003(2)
C14 0.016(3) 0.019(3) 0.023(3) -0.005(2) 0.005(2) 0.004(2)
C9 0.020(3) 0.014(2) 0.021(3) -0.0039(19) 0.003(2) 0.0010(18)
C1 0.0190(19) 0.015(2) 0.027(3) 0.006(2) 0.0022(19) -0.0025(17)
C4 0.0162(18) 0.014(3) 0.021(3) 0.0028(19) -0.0005(17) 0.0018(16)
C8 0.021(2) 0.024(3) 0.022(2) 0.008(2) -0.0076(17) 0.0008(19)
C12 0.022(3) 0.025(4) 0.029(3) 0.004(3) 0.009(2) 0.001(3)
C13 0.024(3) 0.018(3) 0.018(3) 0.001(2) 0.005(2) 0.010(3)
C5 0.037(3) 0.029(3) 0.0133(19) 0.002(2) 0.0008(18) -0.004(2)
C7 0.023(3) 0.041(3) 0.028(3) 0.019(2) -0.009(2) -0.006(2)
C2 0.025(2) 0.015(2) 0.033(3) 0.006(2) 0.005(2) 0.0009(17)
C10 0.022(3) 0.014(2) 0.020(3) -0.004(2) 0.004(2) 0.002(2)
C3 0.024(2) 0.017(3) 0.023(3) 0.0061(19) 0.0019(18) 0.0036(19)
C6 0.034(3) 0.051(4) 0.020(2) 0.012(2) -0.005(2) -0.011(3)

loop_
_atom_type_symbol
_atom_type_description
_atom_type_scat_dispersion_real
_atom_type_scat_dispersion_imag
_atom_type_scat_source
C C 0.0033 0.0016 'International Tables Vol C Tables 4.2.6.8 and 6.1.1.4'
H H 0.0000 0.0000 'International Tables Vol C Tables 4.2.6.8 and 6.1.1.4'
I I -0.4742 1.8119 'International Tables Vol C Tables 4.2.6.8 and 6.1.1.4'
O O 0.0106 0.0060 'International Tables Vol C Tables 4.2.6.8 and 6.1.1.4'
Sm Sm -0.1638 3.4418 'International Tables Vol C Tables 4.2.6.8 and 6.1.1.4'

loop_
_exptl_crystal_face_index_h
_exptl_crystal_face_index_k
_exptl_crystal_face_index_l
_exptl_crystal_face_perp_dist
-7 15 11 0.1695
-5 -3 -3 0.3099
-1 0 5 0.2358
16 -6 3 0.3089
11 11 13 0.2192
-3 16 10 0.1617
12 10 -22 0.0332
-11 -12 20 0.0970
-13 9 21 0.1787
2 1 39 0.3185
6 -11 25 0.3262
7 -15 -10 0.1947
0 -5 -38 0.2756
-4 4 -37 0.2877
-6 9 -29 0.2711
-17 1 -7 0.3186
5 -16 -9 0.1992

loop_
_geom_angle_atom_site_label_1
_geom_angle_atom_site_label_2
_geom_angle_atom_site_label_3
_geom_angle
_geom_angle_site_symmetry_1
_geom_angle_site_symmetry_3
_geom_angle_publ_flag
I1 Sm1 I1 179.13(2) . 2_656 ?
O1 Sm1 I1 90.56(9) 2_656 2_656 ?
O1 Sm1 I1 88.74(9) 2_656 . ?
O1 Sm1 I1 88.74(9) . 2_656 ?
O1 Sm1 I1 90.56(9) . . ?
O1 Sm1 O1 72.71(19) . 2_656 ?
O1 Sm1 O3 143.65(9) 2_656 . ?
O1 Sm1 O3 143.65(10) . . ?
O1 Sm1 O2 144.60(14) 2_656 2_656 ?
O1 Sm1 O2 144.60(14) . . ?
O1 Sm1 O2 71.94(14) 2_656 . ?
O1 Sm1 O2 71.94(14) . 2_656 ?
O3 Sm1 I1 90.433(10) . 2_656 ?
O3 Sm1 I1 90.433(10) . . ?
O3 Sm1 O2 71.72(10) . 2_656 ?
O3 Sm1 O2 71.72(10) . . ?
O2 Sm1 I1 90.41(10) . . ?
O2 Sm1 I1 90.40(10) 2_656 2_656 ?
O2 Sm1 I1 89.87(10) . 2_656 ?
O2 Sm1 I1 89.87(10) 2_656 . ?
O2 Sm1 O2 143.4(2) . 2_656 ?
I2 Sm2 I2 180.0 . 5_676 ?
I2 Sm2 I3 88.390(11) 5_676 5_676 ?
I2 Sm2 I3 91.611(11) 5_676 . ?
I2 Sm2 I3 91.609(11) . 5_676 ?
I2 Sm2 I3 88.390(11) . . ?
I3 Sm2 I3 180.0 . 5_676 ?
O4 Sm2 I2 91.56(10) . . ?
O4 Sm2 I2 88.44(10) . 5_676 ?
O4 Sm2 I2 88.44(10) 5_676 . ?
O4 Sm2 I2 91.56(10) 5_676 5_676 ?
O4 Sm2 I3 93.58(10) . . ?
O4 Sm2 I3 93.58(10) 5_676 5_676 ?
O4 Sm2 I3 86.42(10) 5_676 . ?
O4 Sm2 I3 86.42(10) . 5_676 ?
O4 Sm2 O4 180.0 5_676 . ?
C11 O4 Sm2 129.9(3) . . ?
C14 O4 Sm2 119.7(3) . . ?
C14 O4 C11 108.9(4) . . ?
C1 O1 Sm1 127.4(3) . . ?
C4 O1 Sm1 123.2(3) . . ?
C4 O1 C1 109.4(4) . . ?
C9 O3 Sm1 125.7(3) 2_656 . ?
C9 O3 Sm1 125.7(3) . . ?
C9 O3 C9 108.6(6) . 2_656 ?
C8 O2 Sm1 124.0(3) . . ?
C5 O2 Sm1 126.9(4) . . ?
C5 O2 C8 109.1(4) . . ?
O4 C11 H11A 110.6 . . ?
O4 C11 H11B 110.6 . . ?
O4 C11 C12 105.5(5) . . ?
H11A C11 H11B 108.8 . . ?
C12 C11 H11A 110.6 . . ?
C12 C11 H11B 110.6 . . ?
O4 C14 H14A 111.1 . . ?
O4 C14 H14B 111.1 . . ?
O4 C14 C13 103.1(5) . . ?
H14A C14 H14B 109.1 . . ?
C13 C14 H14A 111.1 . . ?
C13 C14 H14B 111.1 . . ?
O3 C9 H9A 110.7 . . ?
O3 C9 H9B 110.7 . . ?
O3 C9 C10 105.2(5) . . ?
H9A C9 H9B 108.8 . . ?
C10 C9 H9A 110.7 . . ?
C10 C9 H9B 110.7 . . ?
O1 C1 H1A 110.8 . . ?
O1 C1 H1B 110.8 . . ?
O1 C1 C2 104.9(5) . . ?
H1A C1 H1B 108.8 . . ?
C2 C1 H1A 110.8 . . ?
C2 C1 H1B 110.8 . . ?
O1 C4 H4A 110.7 . . ?
O1 C4 H4B 110.7 . . ?
O1 C4 C3 105.1(5) . . ?
H4A C4 H4B 108.8 . . ?
C3 C4 H4A 110.7 . . ?
C3 C4 H4B 110.7 . . ?
O2 C8 H8A 110.8 . . ?
O2 C8 H8B 110.8 . . ?
O2 C8 C7 104.5(5) . . ?
H8A C8 H8B 108.9 . . ?
C7 C8 H8A 110.8 . . ?
C7 C8 H8B 110.8 . . ?
C11 C12 H12A 111.1 . . ?
C11 C12 H12B 111.1 . . ?
C11 C12 C13 103.2(5) . . ?
H12A C12 H12B 109.1 . . ?
C13 C12 H12A 111.1 . . ?
C13 C12 H12B 111.1 . . ?
C14 C13 C12 102.0(5) . . ?
C14 C13 H13A 111.4 . . ?
C14 C13 H13B 111.4 . . ?
C12 C13 H13A 111.4 . . ?
C12 C13 H13B 111.4 . . ?
H13A C13 H13B 109.2 . . ?
O2 C5 H5A 110.5 . . ?
O2 C5 H5B 110.5 . . ?
O2 C5 C6 106.2(6) . . ?
H5A C5 H5B 108.7 . . ?
C6 C5 H5A 110.5 . . ?
C6 C5 H5B 110.5 . . ?
C8 C7 H7A 111.3 . . ?
C8 C7 H7B 111.3 . . ?
C8 C7 C6 102.5(6) . . ?
H7A C7 H7B 109.2 . . ?
C6 C7 H7A 111.3 . . ?
C6 C7 H7B 111.3 . . ?
C1 C2 H2A 111.3 . . ?
C1 C2 H2B 111.3 . . ?
H2A C2 H2B 109.2 . . ?
C3 C2 C1 102.3(5) . . ?
C3 C2 H2A 111.3 . . ?
C3 C2 H2B 111.3 . . ?
C9 C10 C10 102.5(4) . 2_656 ?
C9 C10 H10A 111.3 . . ?
C9 C10 H10B 111.3 . . ?
C10 C10 H10A 111.3 2_656 . ?
C10 C10 H10B 111.3 2_656 . ?
H10A C10 H10B 109.2 . . ?
C4 C3 C2 102.0(5) . . ?
C4 C3 H3A 111.4 . . ?
C4 C3 H3B 111.4 . . ?
C2 C3 H3A 111.4 . . ?
C2 C3 H3B 111.4 . . ?
H3A C3 H3B 109.2 . . ?
C5 C6 C7 102.4(6) . . ?
C5 C6 H6A 111.3 . . ?
C5 C6 H6B 111.3 . . ?
C7 C6 H6A 111.3 . . ?
C7 C6 H6B 111.3 . . ?
H6A C6 H6B 109.2 . . ?

loop_
_geom_bond_atom_site_label_1
_geom_bond_atom_site_label_2
_geom_bond_distance
_geom_bond_site_symmetry_2
_geom_bond_publ_flag
Sm1 I1 3.0199(4) . ?
Sm1 I1 3.0199(4) 2_656 ?
Sm1 O1 2.425(4) 2_656 ?
Sm1 O1 2.425(4) . ?
Sm1 O3 2.430(6) . ?
Sm1 O2 2.449(4) . ?
Sm1 O2 2.449(4) 2_656 ?
Sm2 I2 3.0462(4) 5_676 ?
Sm2 I2 3.0462(4) . ?
Sm2 I3 3.0648(4) . ?
Sm2 I3 3.0648(4) 5_676 ?
Sm2 O4 2.370(4) . ?
Sm2 O4 2.370(4) 5_676 ?
O4 C11 1.472(7) . ?
O4 C14 1.464(7) . ?
O1 C1 1.464(7) . ?
O1 C4 1.461(6) . ?
O3 C9 1.473(7) 2_656 ?
O3 C9 1.473(7) . ?
O2 C8 1.469(7) . ?
O2 C5 1.454(8) . ?
C11 H11A 0.9700 . ?
C11 H11B 0.9700 . ?
C11 C12 1.527(9) . ?
C14 H14A 0.9700 . ?
C14 H14B 0.9700 . ?
C14 C13 1.507(9) . ?
C9 H9A 0.9700 . ?
C9 H9B 0.9700 . ?
C9 C10 1.509(9) . ?
C1 H1A 0.9700 . ?
C1 H1B 0.9700 . ?
C1 C2 1.527(9) . ?
C4 H4A 0.9700 . ?
C4 H4B 0.9700 . ?
C4 C3 1.517(8) . ?
C8 H8A 0.9700 . ?
C8 H8B 0.9700 . ?
C8 C7 1.502(9) . ?
C12 H12A 0.9700 . ?
C12 H12B 0.9700 . ?
C12 C13 1.531(9) . ?
C13 H13A 0.9700 . ?
C13 H13B 0.9700 . ?
C5 H5A 0.9700 . ?
C5 H5B 0.9700 . ?
C5 C6 1.522(9) . ?
C7 H7A 0.9700 . ?
C7 H7B 0.9700 . ?
C7 C6 1.528(12) . ?
C2 H2A 0.9700 . ?
C2 H2B 0.9700 . ?
C2 C3 1.518(9) . ?
C10 C10 1.517(12) 2_656 ?
C10 H10A 0.9700 . ?
C10 H10B 0.9700 . ?
C3 H3A 0.9700 . ?
C3 H3B 0.9700 . ?
C6 H6A 0.9700 . ?
C6 H6B 0.9700 . ?

loop_
_exptl_oxdiff_crystal_face_indexfrac_h
_exptl_oxdiff_crystal_face_indexfrac_k
_exptl_oxdiff_crystal_face_indexfrac_l
_exptl_oxdiff_crystal_face_x
_exptl_oxdiff_crystal_face_y
_exptl_oxdiff_crystal_face_z
-6.5770 15.3987 10.7580 -0.0123 0.0625 0.9980
-5.0796 -2.8711 -2.8976 0.3318 -0.0777 -0.0653
-0.9880 0.0167 4.9889 0.0406 0.1156 0.0392
16.4534 -5.9543 3.0343 -0.7330 0.2501 -0.6325
11.0232 11.4194 13.3137 -0.8465 0.2888 0.4472
-3.4879 16.2221 10.3091 -0.1897 0.0647 0.9797
12.0904 10.0238 -22.1589 -0.7981 -0.5622 0.2169
-10.8031 -11.6440 20.3187 0.7699 0.5423 -0.3363
-13.4275 8.9852 20.7243 0.4611 0.3248 0.8258
1.5991 1.1865 39.2594 -0.1904 0.9649 0.1809
6.3940 -10.7424 25.4476 -0.1538 0.7796 -0.6070
6.6040 -15.4199 -10.4462 0.0107 -0.0544 -0.9985
0.1171 -4.7813 -38.4710 0.1770 -0.8971 -0.4049
-3.8564 3.9651 -36.6996 0.1914 -0.9700 0.1502
-5.8978 9.2657 -28.9344 0.1671 -0.8470 0.5047
-17.0892 0.7736 -7.1129 0.8862 -0.3023 0.3511
5.0299 -15.9859 -9.4432 0.1026 -0.0350 -0.9941
